data_7024517
loop_
_publ_author_name
'Liu, Jianke'
'Jacob, Chacko'
'Sheridan, Kelly J.'
'Al-Mosule, Firas'
'Heaton, Brian T.'
'Iggo, Jonathan A.'
'Matthews, Mark'
'Pelletier, Jeremie'
'Whyman, Robin'
'Bickley, Jamie F.'
'Steiner, Alexander'

_publ_section_title
;
 The synthesis of, and characterization of the dynamic processes occurring
 in Pd(II) chelate complexes of 2-pyridyldiphenylphosphine.
;
_journal_issue 34
_journal_name_full 'Dalton transactions (Cambridge, England : 2003)'
_journal_page_first 7921
_journal_page_last 7935
_journal_paper_doi 10.1039/b918162h
_journal_volume 39
_journal_year 2010
_chemical_formula_sum 'C41 H34 Cl2 N2 O2 P2 Pd'
_chemical_formula_weight 825.94
_chemical_name_systematic
;
?
;
_space_group_IT_number 2
_symmetry_cell_setting triclinic
_symmetry_space_group_name_Hall '-P 1'
_symmetry_space_group_name_H-M 'P -1'
_atom_sites_solution_hydrogens geom
_atom_sites_solution_primary direct
_atom_sites_solution_secondary difmap
_audit_creation_method SHELXL-97
_cell_angle_alpha 85.134(2)
_cell_angle_beta 80.784(2)
_cell_angle_gamma 78.237(2)
_cell_formula_units_Z 2
_cell_length_a 8.5706(9)
_cell_length_b 9.5072(10)
_cell_length_c 22.614(2)
_cell_measurement_temperature 100(2)
_cell_volume 1778.1(3)
_computing_structure_refinement 'SHELXL-97 (Sheldrick, 1997)'
_computing_structure_solution 'SHELXS-97 (Sheldrick, 1990)'
_diffrn_ambient_temperature 100(2)
_diffrn_measured_fraction_theta_full 0.979
_diffrn_measured_fraction_theta_max 0.979
_diffrn_measurement_device_type 'Bruker Apex'
_diffrn_measurement_method /w
_diffrn_radiation_monochromator graphite
_diffrn_radiation_source 'fine-focus sealed tube'
_diffrn_radiation_type MoK\a
_diffrn_radiation_wavelength 0.71073
_diffrn_reflns_av_R_equivalents 0.0184
_diffrn_reflns_av_sigmaI/netI 0.0363
_diffrn_reflns_limit_h_max 9
_diffrn_reflns_limit_h_min -10
_diffrn_reflns_limit_k_max 9
_diffrn_reflns_limit_k_min -11
_diffrn_reflns_limit_l_max 24
_diffrn_reflns_limit_l_min -26
_diffrn_reflns_number 9230
_diffrn_reflns_theta_full 25.03
_diffrn_reflns_theta_max 25.03
_diffrn_reflns_theta_min 2.74
_exptl_absorpt_coefficient_mu 0.802
_exptl_absorpt_correction_T_max 0.7457
_exptl_absorpt_correction_T_min 0.6178
_exptl_absorpt_correction_type empirical
_exptl_crystal_colour red
_exptl_crystal_density_diffrn 1.543
_exptl_crystal_density_method 'not measured'
_exptl_crystal_description needle
_exptl_crystal_F_000 840
_exptl_crystal_size_max 0.3
_exptl_crystal_size_mid 0.1
_exptl_crystal_size_min 0.1
_refine_diff_density_max 3.686
_refine_diff_density_min -1.961
_refine_diff_density_rms 0.153
_refine_ls_extinction_method none
_refine_ls_goodness_of_fit_ref 1.007
_refine_ls_hydrogen_treatment constr
_refine_ls_matrix_type full
_refine_ls_number_parameters 449
_refine_ls_number_reflns 6163
_refine_ls_number_restraints 12
_refine_ls_restrained_S_all 1.012
_refine_ls_R_factor_all 0.0697
_refine_ls_R_factor_gt 0.0653
_refine_ls_shift/su_max 0.000
_refine_ls_shift/su_mean 0.000
_refine_ls_structure_factor_coef Fsqd
_refine_ls_weighting_details 'calc w=1/[\s^2^(Fo^2^)+(0.0795P)^2^+16.3994P] where P=(Fo^2^+2Fc^2^)/3'
_refine_ls_weighting_scheme calc
_refine_ls_wR_factor_gt 0.1607
_refine_ls_wR_factor_ref 0.1639
_reflns_number_gt 5686
_reflns_number_total 6163
_reflns_threshold_expression >2sigma(I)
_cod_data_source_file b918162h.txt
_cod_data_source_block 7
_cod_original_sg_symbol_H-M P-1
_cod_database_code 7024517

loop_
_symmetry_equiv_pos_as_xyz
'x, y, z'
'-x, -y, -z'

loop_
_atom_site_label
_atom_site_type_symbol
_atom_site_fract_x
_atom_site_fract_y
_atom_site_fract_z
_atom_site_U_iso_or_equiv
_atom_site_adp_type
_atom_site_occupancy
_atom_site_symmetry_multiplicity
_atom_site_calc_flag
_atom_site_refinement_flags
_atom_site_disorder_assembly
_atom_site_disorder_group
C1 C 0.8026(6) 0.5196(6) 0.9180(3) 0.0179(11) Uani 1 1 d . . .
C2 C 0.9187(7) 0.6064(6) 0.9063(3) 0.0210(12) Uani 1 1 d . . .
H2 H 0.9825 0.6090 0.8679 0.025 Uiso 1 1 calc R . .
C3 C 0.9406(7) 0.6886(7) 0.9510(3) 0.0240(13) Uani 1 1 d . . .
H3 H 1.0187 0.7483 0.9430 0.029 Uiso 1 1 calc R . .
C4 C 0.8491(7) 0.6842(6) 1.0073(3) 0.0238(13) Uani 1 1 d . . .
H4 H 0.8641 0.7408 1.0378 0.029 Uiso 1 1 calc R . .
C5 C 0.7356(7) 0.5964(7) 1.0187(3) 0.0234(12) Uani 1 1 d . . .
H5 H 0.6737 0.5919 1.0574 0.028 Uiso 1 1 calc R . .
C6 C 0.7120(7) 0.5161(6) 0.9744(3) 0.0215(12) Uani 1 1 d . . .
H6 H 0.6327 0.4576 0.9825 0.026 Uiso 1 1 calc R . .
C7 C 0.7072(7) 0.2589(6) 0.8924(3) 0.0187(11) Uani 1 1 d . . .
C8 C 0.7795(7) 0.1863(6) 0.9404(3) 0.0225(12) Uani 1 1 d . . .
H8 H 0.8554 0.2256 0.9569 0.027 Uiso 1 1 calc R . .
C9 C 0.7400(7) 0.0567(7) 0.9638(3) 0.0250(13) Uani 1 1 d . . .
H9 H 0.7887 0.0071 0.9965 0.030 Uiso 1 1 calc R . .
C10 C 0.6304(7) -0.0004(7) 0.9399(3) 0.0259(13) Uani 1 1 d . . .
H10 H 0.6043 -0.0902 0.9553 0.031 Uiso 1 1 calc R . .
C11 C 0.5582(7) 0.0756(7) 0.8928(3) 0.0257(13) Uani 1 1 d . . .
H11 H 0.4798 0.0382 0.8770 0.031 Uiso 1 1 calc R . .
C12 C 0.5976(6) 0.2029(6) 0.8688(2) 0.0165(11) Uani 1 1 d . . .
H12 H 0.5491 0.2519 0.8360 0.020 Uiso 1 1 calc R . .
C13 C 0.5818(6) 0.5250(6) 0.8340(3) 0.0186(11) Uani 1 1 d . . .
C14 C 0.4871(7) 0.6396(6) 0.8651(3) 0.0233(12) Uani 1 1 d . . .
H14 H 0.5210 0.6715 0.8988 0.028 Uiso 1 1 calc R . .
C15 C 0.3418(7) 0.7075(7) 0.8463(3) 0.0289(14) Uani 1 1 d . . .
H15 H 0.2747 0.7847 0.8677 0.035 Uiso 1 1 calc R . .
C16 C 0.2960(8) 0.6623(7) 0.7966(3) 0.0318(15) Uani 1 1 d . . .
H16 H 0.1980 0.7083 0.7830 0.038 Uiso 1 1 calc R . .
C17 C 0.3948(9) 0.5490(7) 0.7672(3) 0.0359(16) Uani 1 1 d . . .
H17 H 0.3621 0.5165 0.7334 0.043 Uiso 1 1 calc R . .
C18 C 1.2215(7) 0.2286(6) 0.7559(3) 0.0233(13) Uani 1 1 d . . .
H18 H 1.3118 0.2782 0.7382 0.028 Uiso 1 1 calc R . .
C19 C 1.1806(8) 0.1265(6) 0.7193(3) 0.0288(14) Uani 1 1 d . . .
C20 C 1.0762(8) 0.0283(7) 0.7511(3) 0.0301(14) Uani 1 1 d . . .
H20 H 1.0275 -0.0254 0.7283 0.036 Uiso 1 1 calc R . .
C21 C 1.0496(8) 0.0140(6) 0.8102(3) 0.0272(14) Uani 1 1 d . . .
H21 H 0.9816 -0.0496 0.8287 0.033 Uiso 1 1 calc R . .
C22 C 1.1219(7) 0.0934(6) 0.8487(3) 0.0219(12) Uani 1 1 d . . .
C23 C 1.1887(7) 0.2140(6) 0.8197(3) 0.0230(13) Uani 1 1 d . . .
H23 H 1.2563 0.2568 0.8427 0.028 Uiso 1 1 calc R . .
C24 C 0.8578(7) 0.4152(6) 0.6441(3) 0.0217(12) Uani 1 1 d . . .
C25 C 0.7997(8) 0.2899(7) 0.6615(3) 0.0305(14) Uani 1 1 d . . .
H25 H 0.7940 0.2541 0.7022 0.037 Uiso 1 1 calc R . .
C26 C 0.7498(10) 0.2165(8) 0.6196(4) 0.0428(18) Uani 1 1 d . . .
H26 H 0.7092 0.1312 0.6319 0.051 Uiso 1 1 calc R . .
C27 C 0.7587(9) 0.2659(8) 0.5608(3) 0.0372(16) Uani 1 1 d . . .
H27 H 0.7258 0.2144 0.5323 0.045 Uiso 1 1 calc R . .
C28 C 0.8159(8) 0.3916(8) 0.5430(3) 0.0329(15) Uani 1 1 d . . .
H28 H 0.8205 0.4269 0.5023 0.040 Uiso 1 1 calc R . .
C29 C 0.8663(7) 0.4661(7) 0.5841(3) 0.0258(13) Uani 1 1 d . . .
H29 H 0.9066 0.5515 0.5716 0.031 Uiso 1 1 calc R . .
C30 C 1.2306(8) 0.4629(8) 0.6282(3) 0.0316(15) Uani 1 1 d . . .
H30 H 1.2223 0.3643 0.6319 0.038 Uiso 1 1 calc R . .
C31 C 1.3675(8) 0.5051(9) 0.5955(3) 0.0401(18) Uani 1 1 d . . .
H31 H 1.4533 0.4352 0.5774 0.048 Uiso 1 1 calc R . .
C32 C 1.3778(10) 0.6492(11) 0.5897(3) 0.049(2) Uani 1 1 d . . .
H32 H 1.4709 0.6781 0.5674 0.059 Uiso 1 1 calc R . .
C33 C 1.2553(10) 0.7494(9) 0.6158(4) 0.048(2) Uani 1 1 d . . .
H33 H 1.2636 0.8480 0.6113 0.057 Uiso 1 1 calc R . .
C34 C 1.1183(8) 0.7101(8) 0.6488(3) 0.0344(15) Uani 1 1 d . . .
H34 H 1.0337 0.7812 0.6670 0.041 Uiso 1 1 calc R . .
C35 C 1.1063(7) 0.5659(7) 0.6552(3) 0.0231(13) Uani 1 1 d . . .
C36 C 0.7904(7) 0.6748(6) 0.7117(3) 0.0215(12) Uani 1 1 d . . .
C37 C 0.6675(8) 0.7292(7) 0.6785(3) 0.0311(15) Uani 1 1 d . . .
H37 H 0.6498 0.6765 0.6472 0.037 Uiso 1 1 calc R . .
C38 C 0.5710(8) 0.8605(8) 0.6914(4) 0.0396(17) Uani 1 1 d . . .
H38 H 0.4864 0.8995 0.6687 0.048 Uiso 1 1 calc R . .
C39 C 0.5975(8) 0.9346(7) 0.7369(3) 0.0359(16) Uani 1 1 d . . .
H39 H 0.5317 1.0251 0.7468 0.043 Uiso 1 1 calc R . .
C40 C 0.7230(9) 0.8735(8) 0.7682(3) 0.0380(16) Uani 1 1 d . . .
H40 H 0.7426 0.9250 0.7995 0.046 Uiso 1 1 calc R . .
C41 C 0.7910(17) -0.138(4) 0.4691(9) 0.135(2) Uiso 0.613(8) 1 d PDU A 1
H41A H 0.8248 -0.2371 0.4554 0.161 Uiso 0.613(8) 1 calc PR A 1
H41B H 0.8449 -0.0731 0.4398 0.161 Uiso 0.613(8) 1 calc PR A 1
Cl1 Cl 0.8437(11) -0.1305(11) 0.5387(4) 0.1236(18) Uiso 0.613(8) 1 d PDU A 1
Cl2 Cl 0.5858(11) -0.0850(11) 0.4747(4) 0.152(2) Uiso 0.613(8) 1 d PDU . 1
C41' C 0.829(3) -0.115(4) 0.4725(9) 0.132(2) Uiso 0.387(8) 1 d PDU A 2
H41C H 0.7832 -0.0131 0.4620 0.159 Uiso 0.387(8) 1 calc PR A 2
H41D H 0.9166 -0.1504 0.4399 0.159 Uiso 0.387(8) 1 calc PR A 2
Cl1' Cl 0.9044(17) -0.1269(16) 0.5391(6) 0.119(2) Uiso 0.387(8) 1 d PDU A 2
Cl2' Cl 0.6830(17) -0.2168(16) 0.4810(6) 0.146(2) Uiso 0.387(8) 1 d PDU A 2
N1 N 0.8181(7) 0.7462(6) 0.7566(3) 0.0319(12) Uani 1 1 d . . .
N2 N 0.5382(7) 0.4812(6) 0.7845(3) 0.0355(13) Uani 1 1 d . . .
O1 O 1.1244(5) 0.0544(5) 0.90197(19) 0.0278(10) Uani 1 1 d . . .
O2 O 1.2291(7) 0.1158(5) 0.6654(2) 0.0441(13) Uani 1 1 d . . .
P1 P 0.77111(16) 0.42240(15) 0.85627(6) 0.0158(3) Uani 1 1 d . . .
P2 P 0.93177(17) 0.50398(16) 0.69928(6) 0.0182(3) Uani 1 1 d . . .
Pd1 Pd 0.99204(5) 0.36190(4) 0.783175(18) 0.01550(15) Uani 1 1 d . . .

loop_
_atom_site_aniso_label
_atom_site_aniso_U_11
_atom_site_aniso_U_22
_atom_site_aniso_U_33
_atom_site_aniso_U_23
_atom_site_aniso_U_13
_atom_site_aniso_U_12
C1 0.014(3) 0.016(3) 0.022(3) -0.001(2) -0.006(2) 0.002(2)
C2 0.017(3) 0.024(3) 0.021(3) -0.002(2) -0.001(2) -0.002(2)
C3 0.019(3) 0.024(3) 0.029(3) 0.001(2) -0.005(2) -0.006(2)
C4 0.027(3) 0.017(3) 0.028(3) -0.005(2) -0.012(3) 0.000(2)
C5 0.023(3) 0.026(3) 0.019(3) -0.003(2) -0.001(2) 0.001(2)
C6 0.015(3) 0.020(3) 0.028(3) -0.002(2) -0.001(2) -0.001(2)
C7 0.017(3) 0.016(3) 0.022(3) -0.001(2) -0.002(2) 0.001(2)
C8 0.019(3) 0.022(3) 0.025(3) -0.002(2) -0.006(2) 0.001(2)
C9 0.026(3) 0.024(3) 0.023(3) 0.004(2) -0.004(2) 0.001(2)
C10 0.025(3) 0.018(3) 0.032(3) 0.001(2) -0.001(3) -0.002(2)
C11 0.021(3) 0.024(3) 0.033(3) -0.003(3) -0.006(3) -0.002(2)
C12 0.017(3) 0.013(3) 0.018(3) 0.000(2) -0.006(2) 0.001(2)
C13 0.012(3) 0.020(3) 0.024(3) 0.001(2) -0.004(2) -0.001(2)
C14 0.019(3) 0.023(3) 0.026(3) 0.002(2) -0.005(2) -0.002(2)
C15 0.019(3) 0.025(3) 0.038(4) 0.004(3) -0.002(3) 0.003(2)
C16 0.025(3) 0.028(3) 0.044(4) 0.014(3) -0.016(3) -0.007(3)
C17 0.049(4) 0.028(4) 0.037(4) 0.006(3) -0.026(3) -0.009(3)
C18 0.014(3) 0.018(3) 0.034(3) 0.001(2) -0.003(2) 0.003(2)
C19 0.034(4) 0.016(3) 0.031(4) -0.002(2) -0.007(3) 0.011(3)
C20 0.041(4) 0.017(3) 0.035(4) -0.006(3) -0.017(3) -0.001(3)
C21 0.030(3) 0.017(3) 0.037(4) 0.000(3) -0.016(3) -0.002(2)
C22 0.018(3) 0.018(3) 0.027(3) -0.001(2) -0.007(2) 0.005(2)
C23 0.015(3) 0.017(3) 0.036(3) -0.003(2) -0.015(2) 0.007(2)
C24 0.020(3) 0.022(3) 0.021(3) -0.002(2) -0.004(2) 0.001(2)
C25 0.038(4) 0.031(4) 0.025(3) 0.000(3) -0.008(3) -0.013(3)
C26 0.059(5) 0.031(4) 0.044(4) -0.008(3) -0.009(4) -0.017(4)
C27 0.043(4) 0.043(4) 0.030(4) -0.013(3) -0.011(3) -0.008(3)
C28 0.032(4) 0.041(4) 0.025(3) -0.003(3) -0.007(3) -0.002(3)
C29 0.023(3) 0.031(3) 0.023(3) 0.002(3) -0.003(2) -0.005(3)
C30 0.023(3) 0.042(4) 0.026(3) 0.005(3) -0.005(3) 0.000(3)
C31 0.021(3) 0.069(5) 0.028(4) 0.003(3) -0.004(3) -0.005(3)
C32 0.036(4) 0.088(7) 0.034(4) 0.017(4) -0.016(3) -0.034(4)
C33 0.039(4) 0.051(5) 0.060(5) 0.003(4) -0.011(4) -0.025(4)
C34 0.028(3) 0.034(4) 0.047(4) 0.000(3) -0.011(3) -0.016(3)
C35 0.018(3) 0.028(3) 0.025(3) 0.004(2) -0.008(2) -0.006(2)
C36 0.017(3) 0.020(3) 0.027(3) 0.000(2) -0.002(2) -0.002(2)
C37 0.025(3) 0.029(3) 0.041(4) -0.005(3) -0.013(3) -0.001(3)
C38 0.027(4) 0.034(4) 0.055(5) -0.002(3) -0.016(3) 0.006(3)
C39 0.024(3) 0.026(3) 0.055(4) -0.011(3) 0.003(3) 0.000(3)
C40 0.036(4) 0.036(4) 0.044(4) -0.015(3) -0.002(3) -0.010(3)
N1 0.029(3) 0.031(3) 0.036(3) -0.006(2) -0.008(2) -0.002(2)
N2 0.042(3) 0.029(3) 0.037(3) 0.001(2) -0.019(3) -0.002(3)
O1 0.030(2) 0.027(2) 0.026(2) 0.0008(18) -0.0123(18) 0.0026(18)
O2 0.067(4) 0.030(3) 0.028(3) -0.007(2) -0.002(2) 0.007(2)
P1 0.0133(7) 0.0149(7) 0.0188(7) -0.0016(5) -0.0036(5) -0.0007(5)
P2 0.0169(7) 0.0179(7) 0.0193(7) 0.0003(6) -0.0048(6) -0.0007(6)
Pd1 0.0133(2) 0.0149(2) 0.0175(2) -0.00155(15) -0.00434(15) 0.00130(15)

loop_
_atom_type_symbol
_atom_type_description
_atom_type_scat_dispersion_real
_atom_type_scat_dispersion_imag
_atom_type_scat_source
C C 0.0033 0.0016 'International Tables Vol C Tables 4.2.6.8 and 6.1.1.4'
H H 0.0000 0.0000 'International Tables Vol C Tables 4.2.6.8 and 6.1.1.4'
N N 0.0061 0.0033 'International Tables Vol C Tables 4.2.6.8 and 6.1.1.4'
O O 0.0106 0.0060 'International Tables Vol C Tables 4.2.6.8 and 6.1.1.4'
P P 0.1023 0.0942 'International Tables Vol C Tables 4.2.6.8 and 6.1.1.4'
Pd Pd -0.9988 1.0072 'International Tables Vol C Tables 4.2.6.8 and 6.1.1.4'
Cl Cl 0.1484 0.1585 'International Tables Vol C Tables 4.2.6.8 and 6.1.1.4'

loop_
_geom_angle_atom_site_label_1
_geom_angle_atom_site_label_2
_geom_angle_atom_site_label_3
_geom_angle
_geom_angle_site_symmetry_3
C6 C1 C2 119.3(5) .
C6 C1 P1 122.9(4) .
C2 C1 P1 117.8(4) .
C3 C2 C1 119.8(5) .
C4 C3 C2 120.4(6) .
C3 C4 C5 119.5(6) .
C6 C5 C4 120.4(6) .
C5 C6 C1 120.7(6) .
C12 C7 C8 120.3(5) .
C12 C7 P1 119.1(4) .
C8 C7 P1 120.4(4) .
C9 C8 C7 119.6(6) .
C10 C9 C8 120.2(6) .
C9 C10 C11 118.9(6) .
C12 C11 C10 121.5(6) .
C7 C12 C11 119.5(5) .
N2 C13 C14 121.2(5) .
N2 C13 P1 115.6(4) .
C14 C13 P1 123.3(4) .
C13 C14 C15 119.3(6) .
C16 C15 C14 119.8(6) .
C17 C16 C15 118.6(6) .
N2 C17 C16 122.7(6) .
C23 C18 C19 120.4(6) .
C23 C18 Pd1 72.5(3) .
C19 C18 Pd1 102.4(4) .
O2 C19 C18 124.3(7) .
O2 C19 C20 119.6(6) .
C18 C19 C20 116.1(6) .
C21 C20 C19 121.7(6) .
C20 C21 C22 122.3(6) .
O1 C22 C23 123.9(6) .
O1 C22 C21 120.0(6) .
C23 C22 C21 116.1(5) .
C18 C23 C22 120.2(5) .
C18 C23 Pd1 69.0(3) .
C22 C23 Pd1 106.5(4) .
C25 C24 C29 119.4(6) .
C25 C24 P2 119.0(5) .
C29 C24 P2 121.5(5) .
C24 C25 C26 120.1(6) .
C27 C26 C25 120.7(7) .
C26 C27 C28 119.6(6) .
C29 C28 C27 120.5(6) .
C28 C29 C24 119.7(6) .
C35 C30 C31 119.7(7) .
C32 C31 C30 119.8(7) .
C33 C32 C31 120.2(7) .
C32 C33 C34 121.1(8) .
C33 C34 C35 119.3(7) .
C34 C35 C30 119.8(6) .
C34 C35 P2 122.3(5) .
C30 C35 P2 117.9(5) .
N1 C36 C37 121.9(6) .
N1 C36 P2 113.4(4) .
C37 C36 P2 124.7(5) .
C38 C37 C36 119.2(6) .
C39 C38 C37 119.7(6) .
C38 C39 C40 117.9(6) .
N1 C40 C39 123.6(7) .
Cl1 C41 Cl2 108.0(13) .
C41 Cl2 Cl2 131.7(12) 2_656
Cl2' C41' Cl1' 108.1(13) .
C40 N1 C36 117.7(6) .
C13 N2 C17 118.4(6) .
C1 P1 C13 103.9(3) .
C1 P1 C7 104.6(3) .
C13 P1 C7 101.4(3) .
C1 P1 Pd1 115.98(19) .
C13 P1 Pd1 119.10(19) .
C7 P1 Pd1 110.06(18) .
C24 P2 C36 106.2(3) .
C24 P2 C35 102.5(3) .
C36 P2 C35 101.2(3) .
C24 P2 Pd1 114.8(2) .
C36 P2 Pd1 116.8(2) .
C35 P2 Pd1 113.54(19) .
C18 Pd1 C23 38.5(2) .
C18 Pd1 P2 105.25(17) .
C23 Pd1 P2 142.41(17) .
C18 Pd1 P1 149.08(17) .
C23 Pd1 P1 111.50(17) .
P2 Pd1 P1 105.56(5) .

loop_
_geom_bond_atom_site_label_1
_geom_bond_atom_site_label_2
_geom_bond_distance
_geom_bond_site_symmetry_2
C1 C6 1.385(8) .
C1 C2 1.398(8) .
C1 P1 1.820(6) .
C2 C3 1.386(9) .
C3 C4 1.386(9) .
C4 C5 1.387(9) .
C5 C6 1.373(9) .
C7 C12 1.365(8) .
C7 C8 1.397(8) .
C7 P1 1.837(6) .
C8 C9 1.383(9) .
C9 C10 1.374(9) .
C10 C11 1.392(9) .
C11 C12 1.367(8) .
C13 N2 1.356(8) .
C13 C14 1.388(8) .
C13 P1 1.836(6) .
C14 C15 1.394(8) .
C15 C16 1.376(10) .
C16 C17 1.374(10) .
C17 N2 1.367(9) .
C18 C23 1.426(9) .
C18 C19 1.455(9) .
C18 Pd1 2.141(6) .
C19 O2 1.228(8) .
C19 C20 1.487(10) .
C20 C21 1.320(9) .
C21 C22 1.478(9) .
C22 O1 1.233(7) .
C22 C23 1.446(9) .
C23 Pd1 2.187(5) .
C24 C25 1.386(9) .
C24 C29 1.395(8) .
C24 P2 1.823(6) .
C25 C26 1.389(10) .
C26 C27 1.368(11) .
C27 C28 1.387(10) .
C28 C29 1.385(9) .
C30 C35 1.390(9) .
C30 C31 1.395(10) .
C31 C32 1.385(12) .
C32 C33 1.359(13) .
C33 C34 1.389(10) .
C34 C35 1.390(9) .
C35 P2 1.833(6) .
C36 N1 1.346(8) .
C36 C37 1.380(9) .
C36 P2 1.831(6) .
C37 C38 1.375(10) .
C38 C39 1.369(11) .
C39 C40 1.383(11) .
C40 N1 1.334(9) .
C41 Cl1 1.716(13) .
C41 Cl2 1.716(13) .
Cl2 Cl2 2.21(2) 2_656
C41' Cl2' 1.716(13) .
C41' Cl1' 1.716(13) .
P1 Pd1 2.3159(14) .
P2 Pd1 2.2991(15) .

loop_
_geom_torsion_atom_site_label_1
_geom_torsion_atom_site_label_2
_geom_torsion_atom_site_label_3
_geom_torsion_atom_site_label_4
_geom_torsion
_geom_torsion_site_symmetry_4
C6 C1 C2 C3 -0.6(8) .
P1 C1 C2 C3 176.4(4) .
C1 C2 C3 C4 0.6(9) .
C2 C3 C4 C5 0.2(9) .
C3 C4 C5 C6 -1.0(9) .
C4 C5 C6 C1 1.0(9) .
C2 C1 C6 C5 -0.2(8) .
P1 C1 C6 C5 -177.1(4) .
C12 C7 C8 C9 0.3(9) .
P1 C7 C8 C9 -174.5(5) .
C7 C8 C9 C10 0.1(9) .
C8 C9 C10 C11 -1.2(9) .
C9 C10 C11 C12 2.0(9) .
C8 C7 C12 C11 0.5(8) .
P1 C7 C12 C11 175.3(4) .
C10 C11 C12 C7 -1.6(9) .
N2 C13 C14 C15 2.3(9) .
P1 C13 C14 C15 -177.4(5) .
C13 C14 C15 C16 -1.4(9) .
C14 C15 C16 C17 0.9(10) .
C15 C16 C17 N2 -1.2(10) .
C23 C18 C19 O2 -166.7(6) .
Pd1 C18 C19 O2 116.4(6) .
C23 C18 C19 C20 11.7(8) .
Pd1 C18 C19 C20 -65.1(6) .
O2 C19 C20 C21 165.2(6) .
C18 C19 C20 C21 -13.4(9) .
C19 C20 C21 C22 -0.3(10) .
C20 C21 C22 O1 -163.7(6) .
C20 C21 C22 C23 15.4(9) .
C19 C18 C23 C22 3.1(8) .
Pd1 C18 C23 C22 97.5(5) .
C19 C18 C23 Pd1 -94.3(5) .
O1 C22 C23 C18 162.6(5) .
C21 C22 C23 C18 -16.5(8) .
O1 C22 C23 Pd1 -122.4(5) .
C21 C22 C23 Pd1 58.5(6) .
C29 C24 C25 C26 -0.4(10) .
P2 C24 C25 C26 -176.9(6) .
C24 C25 C26 C27 0.6(12) .
C25 C26 C27 C28 -0.9(12) .
C26 C27 C28 C29 1.0(11) .
C27 C28 C29 C24 -0.8(10) .
C25 C24 C29 C28 0.4(9) .
P2 C24 C29 C28 176.9(5) .
C35 C30 C31 C32 -0.7(10) .
C30 C31 C32 C33 0.1(11) .
C31 C32 C33 C34 0.3(12) .
C32 C33 C34 C35 -0.2(11) .
C33 C34 C35 C30 -0.4(10) .
C33 C34 C35 P2 178.7(6) .
C31 C30 C35 C34 0.8(9) .
C31 C30 C35 P2 -178.3(5) .
N1 C36 C37 C38 0.5(10) .
P2 C36 C37 C38 -178.7(6) .
C36 C37 C38 C39 -0.5(11) .
C37 C38 C39 C40 0.5(11) .
C38 C39 C40 N1 -0.7(11) .
Cl1 C41 Cl2 Cl2 39(3) 2_656
C39 C40 N1 C36 0.7(11) .
C37 C36 N1 C40 -0.6(10) .
P2 C36 N1 C40 178.6(5) .
C14 C13 N2 C17 -2.6(9) .
P1 C13 N2 C17 177.1(5) .
C16 C17 N2 C13 2.1(10) .
C6 C1 P1 C13 72.9(5) .
C2 C1 P1 C13 -104.0(5) .
C6 C1 P1 C7 -33.1(5) .
C2 C1 P1 C7 150.0(4) .
C6 C1 P1 Pd1 -154.5(4) .
C2 C1 P1 Pd1 28.6(5) .
N2 C13 P1 C1 174.4(5) .
C14 C13 P1 C1 -5.9(6) .
N2 C13 P1 C7 -77.3(5) .
C14 C13 P1 C7 102.4(5) .
N2 C13 P1 Pd1 43.6(5) .
C14 C13 P1 Pd1 -136.8(4) .
C12 C7 P1 C1 145.4(4) .
C8 C7 P1 C1 -39.7(5) .
C12 C7 P1 C13 37.7(5) .
C8 C7 P1 C13 -147.5(5) .
C12 C7 P1 Pd1 -89.4(4) .
C8 C7 P1 Pd1 85.5(5) .
C25 C24 P2 C36 -112.7(5) .
C29 C24 P2 C36 70.8(5) .
C25 C24 P2 C35 141.6(5) .
C29 C24 P2 C35 -34.9(6) .
C25 C24 P2 Pd1 18.0(6) .
C29 C24 P2 Pd1 -158.4(4) .
N1 C36 P2 C24 172.8(5) .
C37 C36 P2 C24 -8.0(6) .
N1 C36 P2 C35 -80.6(5) .
C37 C36 P2 C35 98.7(6) .
N1 C36 P2 Pd1 43.2(5) .
C37 C36 P2 Pd1 -137.6(5) .
C34 C35 P2 C24 121.3(5) .
C30 C35 P2 C24 -59.5(5) .
C34 C35 P2 C36 11.8(6) .
C30 C35 P2 C36 -169.1(5) .
C34 C35 P2 Pd1 -114.2(5) .
C30 C35 P2 Pd1 64.9(5) .
C19 C18 Pd1 C23 118.3(6) .
C23 C18 Pd1 P2 167.8(3) .
C19 C18 Pd1 P2 -73.9(4) .
C23 C18 Pd1 P1 -17.1(6) .
C19 C18 Pd1 P1 101.2(5) .
C22 C23 Pd1 C18 -116.6(6) .
C18 C23 Pd1 P2 -19.6(5) .
C22 C23 Pd1 P2 -136.2(3) .
C18 C23 Pd1 P1 170.7(3) .
C22 C23 Pd1 P1 54.0(4) .
C24 P2 Pd1 C18 78.2(3) .
C36 P2 Pd1 C18 -156.4(3) .
C35 P2 Pd1 C18 -39.2(3) .
C24 P2 Pd1 C23 90.7(3) .
C36 P2 Pd1 C23 -144.0(3) .
C35 P2 Pd1 C23 -26.8(4) .
C24 P2 Pd1 P1 -99.2(2) .
C36 P2 Pd1 P1 26.2(2) .
C35 P2 Pd1 P1 143.3(2) .
C1 P1 Pd1 C18 74.6(4) .
C13 P1 Pd1 C18 -160.2(4) .
C7 P1 Pd1 C18 -43.8(4) .
C1 P1 Pd1 C23 63.3(3) .
C13 P1 Pd1 C23 -171.5(3) .
C7 P1 Pd1 C23 -55.1(3) .
C1 P1 Pd1 P2 -110.3(2) .
C13 P1 Pd1 P2 14.9(2) .
C7 P1 Pd1 P2 131.3(2) .
